data_4500683
loop_
_publ_author_name
'Guan, Yang-Fan'
'Li, Zheng-Yi'
'Ni, Meng-Fei'
'Lin, Chen'
'Jiang, Juli'
'Li, Yi-Zhi'
'Wang, Leyong'

_publ_section_title
;
 Chiral Moieties-Oriented Single-Stranded Helical Assembly of
 Calix[4]azacrown Derivatives
;
_journal_issue 7
_journal_name_full 'Crystal Growth &amp; Design'
_journal_page_first 2684
_journal_paper_doi 10.1021/cg2000975
_journal_volume 11
_journal_year 2011
_chemical_formula_sum 'C108 H146 N2 O16'
_chemical_formula_weight 1728.270
_space_group_IT_number 4
_symmetry_Int_Tables_number 4
_symmetry_space_group_name_Hall 'P 2yb'
_symmetry_space_group_name_H-M 'P 1 21 1'
_audit_creation_date 11-01-02
_audit_creation_method 'Created with Diamond (www.crystalimpact.com)'
_audit_update_record 11-01-02
_cell_angle_alpha 90.000
_cell_angle_beta 110.505(1)
_cell_angle_gamma 90.000
_cell_formula_units_Z 2
_cell_length_a 11.9708(13)
_cell_length_b 34.928(3)
_cell_length_c 12.444(2)
_cell_volume 4873.4(10)
_refine_ls_R_factor_all 0.079
_cod_data_source_file cg2000975_si_001.cif
_cod_data_source_block S-2
_cod_original_cell_volume 4873.4(12)
_cod_original_sg_symbol_Hall P_2yb
_cod_database_code 4500683

loop_
_symmetry_equiv_pos_site_id
_symmetry_equiv_pos_as_xyz
1 'x, y, z'
2 '-x, 0.500+y, -z'

loop_
_atom_site_aniso_label
_atom_site_aniso_U_11
_atom_site_aniso_U_22
_atom_site_aniso_U_33
_atom_site_aniso_U_12
_atom_site_aniso_U_13
_atom_site_aniso_U_23
C1 0.0505(18) 0.0471(17) 0.0539(18) 0.0082(14) 0.0353(16) 0.0152(14)
C2 0.0534(19) 0.0474(18) 0.0598(19) -0.0035(14) 0.0282(16) 0.0061(15)
C3 0.0477(18) 0.056(2) 0.0558(19) 0.0012(15) 0.0145(16) -0.0125(16)
C4 0.062(2) 0.054(2) 0.0507(19) 0.0155(16) 0.0149(16) 0.0038(15)
C5 0.059(2) 0.0481(19) 0.0461(17) 0.0122(15) 0.0124(15) 0.0110(14)
C6 0.060(2) 0.0509(19) 0.0545(19) 0.0123(16) 0.0154(17) 0.0163(16)
C7 0.058(2) 0.052(2) 0.0486(19) 0.0029(16) 0.0087(16) 0.0146(15)
C8 0.0480(18) 0.050(2) 0.0544(19) 0.0152(14) 0.0095(16) 0.0119(15)
C9 0.060(2) 0.057(2) 0.0481(19) -0.0012(17) -0.0041(16) -0.0004(16)
C10 0.0472(18) 0.055(2) 0.0445(18) 0.0069(15) 0.0018(15) -0.0085(15)
C11 0.050(2) 0.055(2) 0.059(2) 0.0064(16) 0.0050(16) 0.0076(17)
C12 0.058(2) 0.052(2) 0.059(2) 0.0179(16) 0.0164(17) 0.0161(16)
C13 0.061(2) 0.055(2) 0.0434(17) 0.0176(16) 0.0240(15) 0.0162(15)
C14 0.0499(19) 0.058(2) 0.056(2) 0.0020(16) 0.0193(16) 0.0039(17)
C15 0.0491(18) 0.062(2) 0.0503(18) 0.0129(15) 0.0355(16) 0.0114(15)
C16 0.0496(19) 0.061(2) 0.0531(19) 0.0180(16) 0.0201(16) 0.0076(16)
C17 0.0523(19) 0.053(2) 0.060(2) 0.0117(16) 0.0242(17) 0.0144(16)
C18 0.0413(16) 0.0547(19) 0.0520(18) 0.0024(14) 0.0166(14) 0.0110(15)
C19 0.0457(18) 0.0514(19) 0.069(2) 0.0021(14) 0.0179(16) 0.0009(16)
C20 0.0491(18) 0.0415(17) 0.0595(19) -0.0053(14) 0.0281(15) -0.0055(14)
C21 0.0410(16) 0.0463(17) 0.0521(18) -0.0080(13) 0.0162(14) -0.0173(13)
C22 0.0501(18) 0.0450(17) 0.0525(18) -0.0182(14) 0.0128(15) -0.0154(14)
C23 0.0530(19) 0.055(2) 0.059(2) 0.0000(15) 0.0244(16) -0.0001(16)
C24 0.0531(19) 0.058(2) 0.056(2) -0.0240(16) 0.0133(16) -0.0024(16)
C25 0.0580(19) 0.0502(18) 0.0483(17) 0.0211(14) 0.0288(15) 0.0133(14)
C26 0.067(2) 0.053(2) 0.0525(19) 0.0085(16) 0.0183(17) 0.0240(15)
C27 0.0445(17) 0.058(2) 0.0572(19) -0.0077(14) 0.0191(15) -0.0021(15)
C28 0.056(2) 0.057(2) 0.063(2) -0.0055(16) 0.0154(17) -0.0058(17)
C29 0.0523(18) 0.057(2) 0.0519(19) 0.0094(15) 0.0131(15) -0.0152(15)
C30 0.060(2) 0.060(2) 0.060(2) -0.0023(16) 0.0234(17) -0.0097(16)
C31 0.058(2) 0.060(2) 0.060(2) 0.0147(16) 0.0169(17) 0.0091(17)
C32 0.0504(18) 0.060(2) 0.0553(19) 0.0160(15) 0.0146(15) 0.0095(16)
C33 0.0504(18) 0.0522(19) 0.0522(19) -0.0153(15) 0.0082(15) -0.0061(15)
C34 0.0506(18) 0.060(2) 0.0527(18) -0.0147(15) 0.0255(15) -0.0165(15)
C35 0.067(2) 0.060(2) 0.056(2) 0.0141(17) -0.0066(17) -0.0233(17)
C36 0.0533(19) 0.056(2) 0.061(2) -0.0194(15) 0.0226(16) -0.0167(16)
C37 0.0550(19) 0.0509(19) 0.0486(18) 0.0130(15) 0.0088(15) 0.0096(14)
C38 0.053(2) 0.060(2) 0.0541(19) 0.0084(16) -0.0143(16) -0.0040(16)
C39 0.0511(19) 0.064(2) 0.062(2) 0.0119(16) -0.0080(16) -0.0123(17)
C40 0.063(2) 0.058(2) 0.056(2) 0.0164(17) 0.0110(17) 0.0109(16)
C41 0.056(2) 0.052(2) 0.061(2) -0.0002(15) 0.0228(16) 0.0021(16)
C42 0.0521(18) 0.057(2) 0.060(2) 0.0159(15) 0.0193(16) 0.0127(16)
C43 0.058(2) 0.061(2) 0.0510(19) 0.0002(16) -0.0112(16) -0.0086(16)
C44 0.0538(19) 0.058(2) 0.064(2) -0.0030(16) 0.0187(17) 0.0009(16)
C45 0.0453(17) 0.0533(19) 0.0581(19) 0.0183(14) 0.0204(15) 0.0168(15)
C46 0.0488(17) 0.0465(18) 0.0529(18) 0.0118(14) 0.0185(15) -0.0017(14)
C47 0.0509(18) 0.0500(19) 0.059(2) 0.0080(15) 0.0165(15) -0.0087(15)
C48 0.0532(18) 0.057(2) 0.0486(18) -0.0055(15) 0.0053(15) 0.0127(15)
C49 0.0565(19) 0.0510(19) 0.0534(19) 0.0129(15) 0.0016(16) 0.0078(15)
C50 0.056(2) 0.055(2) 0.057(2) -0.0035(15) 0.0066(16) -0.0138(16)
C51 0.056(2) 0.057(2) 0.054(2) 0.0180(16) -0.0067(16) 0.0099(16)
C52 0.0576(19) 0.0485(18) 0.0506(18) 0.0018(15) 0.0187(15) 0.0011(14)
C53 0.0526(18) 0.058(2) 0.0533(19) 0.0134(15) 0.0187(15) 0.0125(15)
C54 0.0406(17) 0.0498(19) 0.061(2) 0.0022(14) 0.0160(15) 0.0111(16)
C55 0.0539(19) 0.0470(18) 0.0462(18) 0.0029(15) 0.0173(15) 0.0038(14)
C56 0.0496(18) 0.0473(19) 0.0492(18) 0.0029(14) 0.0161(15) 0.0134(14)
C57 0.0501(19) 0.053(2) 0.059(2) 0.0043(15) 0.0092(17) 0.0003(16)
C58 0.058(2) 0.0453(19) 0.0552(19) -0.0079(15) 0.0124(16) 0.0139(15)
C59 0.050(2) 0.062(2) 0.062(2) 0.0043(17) 0.0155(17) 0.0020(18)
C60 0.0403(17) 0.0496(19) 0.060(2) 0.0024(14) 0.0116(15) -0.0023(15)
C61 0.0350(16) 0.057(2) 0.0550(19) -0.0075(14) 0.0024(14) -0.0131(15)
C62 0.0481(19) 0.053(2) 0.0509(19) -0.0008(15) -0.0030(15) -0.0178(16)
C63 0.0454(18) 0.058(2) 0.058(2) -0.0066(15) 0.0010(16) -0.0219(16)
C64 0.055(2) 0.055(2) 0.054(2) 0.0055(16) 0.0072(17) -0.0074(16)
C65 0.0404(17) 0.059(2) 0.0540(19) 0.0018(14) 0.0033(15) -0.0098(16)
C66 0.0511(18) 0.059(2) 0.0459(17) 0.0067(15) 0.0270(15) 0.0130(15)
C67 0.0523(18) 0.0497(18) 0.0464(17) -0.0006(14) 0.0272(15) 0.0098(14)
C68 0.0458(18) 0.055(2) 0.0519(18) -0.0131(15) 0.0150(15) -0.0077(15)
C69 0.059(2) 0.054(2) 0.0509(18) 0.0185(16) 0.0284(16) 0.0130(15)
C70 0.0402(16) 0.056(2) 0.0518(18) -0.0061(14) 0.0122(14) 0.0008(15)
C71 0.058(2) 0.0487(19) 0.058(2) 0.0001(15) 0.0156(16) 0.0088(15)
C72 0.0516(18) 0.062(2) 0.0473(17) 0.0036(15) 0.0168(15) -0.0064(15)
C73 0.0496(19) 0.058(2) 0.057(2) -0.0052(15) 0.0114(16) -0.0059(16)
C74 0.0543(18) 0.0410(17) 0.0571(19) 0.0058(14) 0.0193(15) -0.0080(14)
C75 0.0527(19) 0.0553(19) 0.0532(19) 0.0090(15) 0.0188(15) 0.0060(15)
C76 0.0560(19) 0.0523(19) 0.0440(17) -0.0204(15) 0.0109(15) -0.0204(14)
C77 0.057(2) 0.064(2) 0.0487(18) -0.0039(16) 0.0165(16) -0.0013(16)
C78 0.059(2) 0.054(2) 0.064(2) 0.0040(16) 0.0151(17) 0.0148(16)
C79 0.061(2) 0.0542(19) 0.0421(16) 0.0069(15) 0.0131(15) 0.0058(14)
C80 0.0524(18) 0.060(2) 0.059(2) -0.0197(16) 0.0140(16) -0.0095(16)
C81 0.0550(19) 0.063(2) 0.0556(19) -0.0254(16) 0.0151(16) -0.0135(16)
C82 0.0495(18) 0.0541(19) 0.0555(19) 0.0119(15) 0.0160(15) 0.0131(15)
C83 0.057(2) 0.058(2) 0.055(2) 0.0110(16) 0.0150(16) 0.0071(16)
C84 0.061(2) 0.061(2) 0.0542(19) 0.0156(16) 0.0205(16) 0.0157(16)
C85 0.058(2) 0.052(2) 0.066(2) 0.0123(16) -0.0073(17) -0.0046(16)
C86 0.0474(17) 0.0520(19) 0.0543(18) -0.0096(14) 0.0215(15) -0.0126(14)
C87 0.061(2) 0.0527(19) 0.0553(19) -0.0173(15) 0.0153(16) -0.0136(15)
C88 0.0546(19) 0.056(2) 0.0525(18) -0.0157(15) 0.0195(15) -0.0174(15)
C89 0.057(2) 0.063(2) 0.0560(19) 0.0151(16) 0.0138(16) -0.0180(16)
C90 0.0560(18) 0.0496(18) 0.0489(18) 0.0044(15) 0.0143(15) -0.0132(14)
C91 0.062(2) 0.0559(19) 0.0557(18) 0.0089(15) 0.0362(16) -0.0106(15)
C92 0.0528(19) 0.064(2) 0.0567(19) 0.0193(16) 0.0216(16) 0.0079(16)
C93 0.061(2) 0.055(2) 0.060(2) 0.0056(16) 0.0125(17) -0.0167(16)
C94 0.061(2) 0.0459(18) 0.0573(19) 0.0123(15) 0.0197(16) -0.0009(15)
C95 0.061(2) 0.060(2) 0.058(2) 0.0008(16) -0.0010(16) -0.0128(17)
C96 0.0540(19) 0.056(2) 0.0581(19) 0.0143(15) 0.0167(16) 0.0176(16)
C97 0.0448(17) 0.0561(19) 0.0577(19) 0.0120(14) 0.0127(15) 0.0118(15)
C98 0.0544(19) 0.059(2) 0.0519(18) 0.0129(15) 0.0244(15) 0.0061(15)
C99 0.0433(17) 0.0511(19) 0.0553(18) 0.0018(14) 0.0184(15) 0.0075(15)
C100 0.0528(19) 0.058(2) 0.0523(19) 0.0126(15) 0.0141(15) 0.0172(15)
C101 0.0498(17) 0.0510(18) 0.0484(18) 0.0041(14) 0.0168(14) -0.0092(14)
C102 0.0516(19) 0.059(2) 0.0501(18) -0.0017(15) 0.0135(15) 0.0025(15)
C103 0.0554(19) 0.060(2) 0.0545(19) 0.0274(16) 0.0116(16) 0.0155(16)
C104 0.0566(19) 0.056(2) 0.0521(18) -0.0020(15) 0.0120(15) 0.0243(15)
C105 0.0470(18) 0.056(2) 0.0545(19) 0.0063(15) 0.0137(15) 0.0119(16)
C106 0.0469(17) 0.0520(19) 0.0524(18) 0.0124(14) 0.0135(14) 0.0136(15)
N1 0.0429(14) 0.0546(16) 0.0598(16) 0.0134(12) 0.0256(12) 0.0074(13)
N2 0.0550(16) 0.0466(15) 0.0699(18) 0.0156(13) 0.0310(14) 0.0068(13)
O1 0.0501(12) 0.0523(13) 0.0705(14) 0.0213(10) 0.0373(11) 0.0139(11)
O2 0.0647(14) 0.0517(13) 0.0550(13) 0.017(1) 0.0385(11) 0.0234(10)
O3 0.0493(12) 0.0534(13) 0.0535(12) 0.0019(10) 0.024(1) 0.0049(10)
O4 0.0545(13) 0.0445(12) 0.0564(13) 0.0107(10) 0.0163(11) 0.0083(10)
O5 0.0516(12) 0.0516(13) 0.0537(12) 0.0179(10) 0.0202(10) 0.0191(10)
O6 0.0520(12) 0.0550(13) 0.0530(12) 0.0137(10) 0.0183(10) 0.013(1)
O7 0.0621(14) 0.0583(13) 0.0527(13) 0.0107(11) 0.0286(11) 0.0108(10)
O8 0.0499(12) 0.0553(13) 0.0490(12) -0.0001(9) 0.0254(10) -0.007(1)
O9 0.0399(11) 0.0456(12) 0.0524(12) 0.0009(9) 0.0159(9) -0.0015(9)
O10 0.0623(14) 0.0517(13) 0.0559(13) 0.0012(10) 0.0303(11) 0.0067(10)
O11 0.0517(13) 0.0524(13) 0.0546(13) 0.0134(10) 0.0153(11) 0.013(1)
O12 0.0524(13) 0.0528(13) 0.0517(12) 0.0116(10) 0.0157(11) 0.0146(10)
O13 0.0530(13) 0.0604(14) 0.0487(12) 0.0064(10) 0.0186(10) 0.0069(10)
O14 0.0507(13) 0.0499(14) 0.0520(13) 0.010(1) 0.0071(10) -0.0124(10)
C1A 0.051(4) 0.057(4) 0.070(5) -0.021(3) 0.015(3) 0.015(3)
C2A 0.054(6) 0.058(6) 0.062(6) 0.020(5) 0.021(5) 0.025(4)
O1A 0.0603(14) 0.0628(14) 0.0527(13) 0.0102(11) 0.0078(11) -0.0163(11)
O2A 0.0501(13) 0.0590(14) 0.0603(13) 0.0161(10) 0.0155(11) 0.0153(11)
C1B 0.058(4) 0.039(4) 0.067(4) -0.009(3) 0.020(3) 0.003(3)
C2B 0.054(6) 0.067(6) 0.056(5) 0.015(5) 0.018(5) 0.008(4)
O1B 0.0603(14) 0.0628(14) 0.0527(13) 0.0102(11) 0.0078(11) -0.0163(11)
O2B 0.0501(13) 0.0590(14) 0.0603(13) 0.0161(10) 0.0155(11) 0.0153(11)

loop_
_atom_site_label
_atom_site_type_symbol
_atom_site_fract_x
_atom_site_fract_y
_atom_site_fract_z
_atom_site_occupancy
_atom_site_symmetry_multiplicity
_atom_site_Wyckoff_symbol
_atom_site_calc_flag
_atom_site_thermal_displace_type
_atom_site_U_iso_or_equiv
C1 C 0.5366(3) 0.3268(1) 0.7891(3) 1.000 2 a d Uani 0.0459(7)
C2 C 0.4205(3) 0.3295(1) 0.7131(3) 1.000 2 a d Uani 0.0513(8)
C3 C 0.3384(3) 0.3525(1) 0.7393(3) 1.000 2 a d Uani 0.0542(8)
H3A H 0.2602 0.3543 0.6884 1.000 2 a calc Uiso 0.06500
C4 C 0.3739(3) 0.3727(1) 0.8417(3) 1.000 2 a d Uani 0.0568(8)
C5 C 0.4912(3) 0.3705(1) 0.9166(3) 1.000 2 a d Uani 0.0526(8)
H5A H 0.5153 0.3845 0.9844 1.000 2 a calc Uiso 0.06300
C6 C 0.5726(3) 0.3474(1) 0.8905(3) 1.000 2 a d Uani 0.0562(8)
C7 C 0.7968(3) 0.3926(1) 0.8584(3) 1.000 2 a d Uani 0.0555(8)
C8 C 0.7485(3) 0.3899(1) 0.9436(3) 1.000 2 a d Uani 0.0532(8)
C9 C 0.7429(3) 0.4200(1) 1.0114(3) 1.000 2 a d Uani 0.0615(9)
H9A H 0.7165 0.4165 1.0726 1.000 2 a calc Uiso 0.07400
C10 C 0.7758(3) 0.4548(1) 0.9882(3) 1.000 2 a d Uani 0.0527(8)
C11 C 0.8258(3) 0.4608(1) 0.9023(3) 1.000 2 a d Uani 0.0585(9)
H11A H 0.8537 0.4846 0.8894 1.000 2 a calc Uiso 0.07000
C12 C 0.8301(3) 0.4284(1) 0.8381(3) 1.000 2 a d Uani 0.0578(9)
C13 C 0.7337(3) 0.4141(1) 0.5453(3) 1.000 2 a d Uani 0.0515(8)
C14 C 0.7804(3) 0.4423(1) 0.6269(3) 1.000 2 a d Uani 0.0544(8)
C15 C 0.7269(3) 0.4757(1) 0.6123(3) 1.000 2 a d Uani 0.0490(8)
H15A H 0.7558 0.4942 0.6690 1.000 2 a calc Uiso 0.05900
C16 C 0.6282(3) 0.4847(1) 0.5150(3) 1.000 2 a d Uani 0.0540(8)
C17 C 0.5812(3) 0.4557(1) 0.4381(3) 1.000 2 a d Uani 0.0539(8)
H17A H 0.5127 0.4604 0.3750 1.000 2 a calc Uiso 0.06500
C18 C 0.6320(3) 0.4202(1) 0.4511(3) 1.000 2 a d Uani 0.0493(7)
C19 C 0.4697(3) 0.3515(1) 0.4785(3) 1.000 2 a d Uani 0.0560(8)
C20 C 0.4553(3) 0.3742(1) 0.3856(3) 1.000 2 a d Uani 0.0476(7)
C21 C 0.3467(2) 0.3852(1) 0.3132(3) 1.000 2 a d Uani 0.0465(7)
H21A H 0.3408 0.4008 0.2510 1.000 2 a calc Uiso 0.05600
C22 C 0.2422(3) 0.3731(1) 0.3312(3) 1.000 2 a d Uani 0.0506(8)
C23 C 0.2618(3) 0.3474(1) 0.4280(3) 1.000 2 a d Uani 0.0544(8)
H23A H 0.1952 0.3380 0.4414 1.000 2 a calc Uiso 0.06500
C24 C 0.3716(3) 0.3361(1) 0.5004(3) 1.000 2 a d Uani 0.0576(9)
C25 C 0.6994(3) 0.3517(1) 0.9709(3) 1.000 2 a d Uani 0.0495(7)
H25A H 0.7473 0.3305 0.9609 1.000 2 a calc Uiso 0.05900
H25B H 0.7023 0.3517 1.0498 1.000 2 a calc Uiso 0.05900
C26 C 0.8782(3) 0.4314(1) 0.7409(3) 1.000 2 a d Uani 0.0580(9)
H26A H 0.9129 0.4070 0.7320 1.000 2 a calc Uiso 0.07000
H26B H 0.9408 0.4506 0.7601 1.000 2 a calc Uiso 0.07000
C27 C 0.5691(3) 0.3890(1) 0.3699(3) 1.000 2 a d Uani 0.0529(8)
H27A H 0.6237 0.3677 0.3793 1.000 2 a calc Uiso 0.06400
H27B H 0.5488 0.3984 0.2921 1.000 2 a calc Uiso 0.06400
C28 C 0.3807(3) 0.3100(1) 0.5990(3) 1.000 2 a d Uani 0.0602(8)
H28A H 0.3034 0.2984 0.5856 1.000 2 a calc Uiso 0.07200
H28B H 0.4364 0.2896 0.6012 1.000 2 a calc Uiso 0.07200
C29 C 0.2904(3) 0.4011(1) 0.8640(3) 1.000 2 a d Uani 0.0550(8)
C30 C 0.3397(3) 0.4398(1) 0.9199(3) 1.000 2 a d Uani 0.0592(8)
H30A H 0.4101 0.4355 0.9859 1.000 2 a calc Uiso 0.08900
H30B H 0.2806 0.4525 0.9429 1.000 2 a calc Uiso 0.08900
H30C H 0.3592 0.4555 0.8656 1.000 2 a calc Uiso 0.08900
C31 C 0.2443(3) 0.3808(1) 0.9487(3) 1.000 2 a d Uani 0.0603(9)
H31A H 0.2162 0.3558 0.9202 1.000 2 a calc Uiso 0.09000
H31B H 0.1801 0.3954 0.9577 1.000 2 a calc Uiso 0.09000
H31C H 0.3077 0.3786 1.0215 1.000 2 a calc Uiso 0.09000
C32 C 0.1787(3) 0.4059(1) 0.7581(3) 1.000 2 a d Uani 0.0564(8)
H32B H 0.1340 0.3825 0.7435 1.000 2 a calc Uiso 0.08500
H32C H 0.2011 0.4121 0.6932 1.000 2 a calc Uiso 0.08500
H32A H 0.1307 0.4262 0.7709 1.000 2 a calc Uiso 0.08500
C33 C 0.7588(3) 0.4924(1) 1.0462(3) 1.000 2 a d Uani 0.0542(8)
C34 C 0.8746(3) 0.5153(1) 1.0866(3) 1.000 2 a d Uani 0.0526(8)
H34A H 0.8917 0.5244 1.0213 1.000 2 a calc Uiso 0.07900
H34B H 0.9386 0.4992 1.1324 1.000 2 a calc Uiso 0.07900
H34C H 0.8663 0.5367 1.1317 1.000 2 a calc Uiso 0.07900
C35 C 0.6622(3) 0.5153(1) 0.9611(3) 1.000 2 a d Uani 0.0683(11)
H35A H 0.6860 0.5219 0.8974 1.000 2 a calc Uiso 0.10200
H35B H 0.6482 0.5382 0.9970 1.000 2 a calc Uiso 0.10200
H35C H 0.5903 0.5004 0.9343 1.000 2 a calc Uiso 0.10200
C36 C 0.7243(3) 0.4787(1) 1.1480(3) 1.000 2 a d Uani 0.0562(8)
H36A H 0.7138 0.5004 1.1906 1.000 2 a calc Uiso 0.08400
H36B H 0.7864 0.4626 1.1969 1.000 2 a calc Uiso 0.08400
H36C H 0.6512 0.4644 1.1197 1.000 2 a calc Uiso 0.08400
C37 C 0.5674(3) 0.5235(1) 0.4938(3) 1.000 2 a d Uani 0.0540(8)
C38 C 0.6145(3) 0.5501(1) 0.5961(3) 1.000 2 a d Uani 0.0644(10)
H38A H 0.7001 0.5493 0.6252 1.000 2 a calc Uiso 0.09700
H38B H 0.5850 0.5420 0.6549 1.000 2 a calc Uiso 0.09700
H38C H 0.5883 0.5757 0.5729 1.000 2 a calc Uiso 0.09700
C39 C 0.4319(3) 0.5220(1) 0.4406(3) 1.000 2 a d Uani 0.0665(10)
H39A H 0.4089 0.5053 0.3753 1.000 2 a calc Uiso 0.10000
H39B H 0.4017 0.5473 0.4169 1.000 2 a calc Uiso 0.10000
H39C H 0.3997 0.5126 0.4962 1.000 2 a calc Uiso 0.10000
C40 C 0.5821(3) 0.5434(1) 0.3926(3) 1.000 2 a d Uani 0.0616(9)
H40A H 0.6652 0.5480 0.4073 1.000 2 a calc Uiso 0.09200
H40B H 0.5404 0.5675 0.3803 1.000 2 a calc Uiso 0.09200
H40C H 0.5499 0.5277 0.3255 1.000 2 a calc Uiso 0.09200
C41 C 0.1211(3) 0.3841(1) 0.2510(3) 1.000 2 a d Uani 0.0558(8)
C42 C 0.1228(3) 0.4212(1) 0.1876(3) 1.000 2 a d Uani 0.0564(8)
H42A H 0.1537 0.4415 0.2422 1.000 2 a calc Uiso 0.08500
H42B H 0.0432 0.4275 0.1385 1.000 2 a calc Uiso 0.08500
H42C H 0.1727 0.4182 0.1423 1.000 2 a calc Uiso 0.08500
C43 C 0.0810(3) 0.3519(1) 0.1649(3) 1.000 2 a d Uani 0.0644(9)
H43A H 0.0782 0.3285 0.2041 1.000 2 a calc Uiso 0.09700
H43B H 0.1362 0.3493 0.1250 1.000 2 a calc Uiso 0.09700
H43C H 0.0031 0.3576 0.1108 1.000 2 a calc Uiso 0.09700
C44 C 0.0281(3) 0.3863(1) 0.3075(3) 1.000 2 a d Uani 0.0590(8)
H44A H 0.0319 0.3636 0.3522 1.000 2 a calc Uiso 0.08900
H44B H -0.0497 0.3883 0.2495 1.000 2 a calc Uiso 0.08900
H44C H 0.0430 0.4084 0.3565 1.000 2 a calc Uiso 0.08900
C45 C 0.6284(3) 0.2672(1) 0.8031(3) 1.000 2 a d Uani 0.0516(8)
H45A H 0.5501 0.2554 0.7743 1.000 2 a calc Uiso 0.06200
H45B H 0.6573 0.2662 0.8862 1.000 2 a calc Uiso 0.06200
C46 C 0.7127(3) 0.2463(1) 0.7583(3) 1.000 2 a d Uani 0.0492(7)
C47 C 0.8521(3) 0.2517(1) 0.6673(3) 1.000 2 a d Uani 0.0542(8)
H47A H 0.8093 0.2462 0.5869 1.000 2 a calc Uiso 0.06500
H47B H 0.8820 0.2278 0.7062 1.000 2 a calc Uiso 0.06500
C48 C 0.9557(3) 0.2785(1) 0.6786(3) 1.000 2 a d Uani 0.0563(8)
H48A H 0.9965 0.2686 0.6284 1.000 2 a calc Uiso 0.06800
C49 C 1.0493(3) 0.2858(1) 0.7944(3) 1.000 2 a d Uani 0.0583(9)
H49A H 1.1019 0.3066 0.7894 1.000 2 a calc Uiso 0.07000
C50 C 1.0009(3) 0.2936(1) 0.8920(3) 1.000 2 a d Uani 0.0598(9)
H50A H 0.9592 0.3176 0.8785 1.000 2 a calc Uiso 0.09000
H50B H 1.0662 0.2946 0.9639 1.000 2 a calc Uiso 0.09000
H50C H 0.9473 0.2734 0.8944 1.000 2 a calc Uiso 0.09000
C51 C 1.1198(3) 0.2483(1) 0.8265(3) 1.000 2 a d Uani 0.0628(9)
H51A H 1.1487 0.2412 0.7664 1.000 2 a calc Uiso 0.09400
H51B H 1.0688 0.2284 0.8365 1.000 2 a calc Uiso 0.09400
H51C H 1.1860 0.2518 0.8967 1.000 2 a calc Uiso 0.09400
C52 C 0.9339(3) 0.3339(1) 0.5539(3) 1.000 2 a d Uani 0.0523(8)
C53 C 0.8771(3) 0.3710(1) 0.5106(3) 1.000 2 a d Uani 0.0545(8)
H53A H 0.8418 0.3704 0.4276 1.000 2 a calc Uiso 0.06500
H53B H 0.9361 0.3913 0.5324 1.000 2 a calc Uiso 0.06500
C54 C 0.7484(3) 0.1245(1) 0.4581(3) 1.000 2 a d Uani 0.0509(8)
C55 C 0.8553(3) 0.1182(1) 0.5560(3) 1.000 2 a d Uani 0.0491(7)
C56 C 0.9065(3) 0.0838(1) 0.5663(3) 1.000 2 a d Uani 0.0490(8)
H56A H 0.9701 0.0785 0.6333 1.000 2 a calc Uiso 0.05900
C57 C 0.8701(3) 0.0555(1) 0.4824(3) 1.000 2 a d Uani 0.0567(8)
C58 C 0.7635(3) 0.0622(1) 0.3933(3) 1.000 2 a d Uani 0.0548(8)
H58A H 0.7292 0.0423 0.3426 1.000 2 a calc Uiso 0.06600
C59 C 0.7059(3) 0.0973(1) 0.3769(3) 1.000 2 a d Uani 0.0592(9)
C60 C 0.6868(3) 0.1526(1) 0.1605(3) 1.000 2 a d Uani 0.0516(8)
C61 C 0.6525(3) 0.1155(1) 0.1715(3) 1.000 2 a d Uani 0.0524(8)
C62 C 0.6662(3) 0.0860(1) 0.1013(3) 1.000 2 a d Uani 0.0562(9)
H62A H 0.6421 0.0613 0.1108 1.000 2 a calc Uiso 0.06700
C63 C 0.7162(3) 0.0933(1) 0.0164(3) 1.000 2 a d Uani 0.0583(9)
C64 C 0.7459(3) 0.1328(1) 0.0043(3) 1.000 2 a d Uani 0.0577(9)
H64A H 0.7745 0.1390 -0.0540 1.000 2 a calc Uiso 0.06900
C65 C 0.7344(3) 0.1602(1) 0.0717(3) 1.000 2 a d Uani 0.0546(8)
C66 C 0.9535(3) 0.2201(1) 0.2410(3) 1.000 2 a d Uani 0.0494(8)
C67 C 0.9137(3) 0.2018(1) 0.1387(3) 1.000 2 a d Uani 0.0468(7)
C68 C 0.9959(3) 0.1801(1) 0.1051(3) 1.000 2 a d Uani 0.0513(8)
H68A H 0.9701 0.1690 0.0326 1.000 2 a calc Uiso 0.06200
C69 C 1.1155(3) 0.1746(1) 0.1775(3) 1.000 2 a d Uani 0.0523(8)
C70 C 1.1517(3) 0.1939(1) 0.2837(3) 1.000 2 a d Uani 0.0505(8)
H70A H 1.2307 0.1916 0.3324 1.000 2 a calc Uiso 0.06100
C71 C 1.0771(3) 0.2157(1) 0.3183(3) 1.000 2 a d Uani 0.0561(8)
C72 C 1.0199(3) 0.1910(1) 0.5416(3) 1.000 2 a d Uani 0.0537(8)
C73 C 1.1209(3) 0.2038(1) 0.5318(3) 1.000 2 a d Uani 0.0569(8)
C74 C 1.2289(3) 0.1910(1) 0.6040(3) 1.000 2 a d Uani 0.0508(7)
H74A H 1.2982 0.2007 0.5966 1.000 2 a calc Uiso 0.06100
C75 C 1.2374(3) 0.1646(1) 0.6858(3) 1.000 2 a d Uani 0.0537(8)
C76 C 1.1348(3) 0.1517(1) 0.7007(3) 1.000 2 a d Uani 0.0525(8)
H76A H 1.1395 0.1342 0.7586 1.000 2 a calc Uiso 0.06300
C77 C 1.0243(3) 0.1649(1) 0.6290(3) 1.000 2 a d Uani 0.0572(8)
C78 C 0.6036(3) 0.1041(1) 0.2637(3) 1.000 2 a d Uani 0.0608(9)
H78A H 0.5567 0.0809 0.2408 1.000 2 a calc Uiso 0.07300
H78B H 0.5520 0.1242 0.2735 1.000 2 a calc Uiso 0.07300
C79 C 0.7852(3) 0.2001(1) 0.0655(3) 1.000 2 a d Uani 0.0537(8)
H79A H 0.7762 0.2059 -0.0134 1.000 2 a calc Uiso 0.06400
H79B H 0.7411 0.2191 0.0912 1.000 2 a calc Uiso 0.06400
C80 C 1.1123(3) 0.2325(1) 0.4385(3) 1.000 2 a d Uani 0.0586(8)
H80A H 1.1889 0.2452 0.4566 1.000 2 a calc Uiso 0.07000
H80B H 1.0543 0.2519 0.4385 1.000 2 a calc Uiso 0.07000
C81 C 0.9127(3) 0.1485(1) 0.6426(3) 1.000 2 a d Uani 0.0591(9)
H81A H 0.9332 0.1377 0.7190 1.000 2 a calc Uiso 0.07100
H81B H 0.8559 0.1690 0.6355 1.000 2 a calc Uiso 0.07100
C82 C 0.9338(3) 0.0166(1) 0.4987(3) 1.000 2 a d Uani 0.0536(8)
C83 C 0.9163(3) 0.0044(1) 0.3773(3) 1.000 2 a d Uani 0.0580(8)
H83B H 0.9151 0.0267 0.3316 1.000 2 a calc Uiso 0.08700
H83C H 0.8421 -0.0090 0.3455 1.000 2 a calc Uiso 0.08700
H83A H 0.9806 -0.0120 0.3777 1.000 2 a calc Uiso 0.08700
C84 C 0.8640(3) -0.0086(1) 0.5485(3) 1.000 2 a d Uani 0.0587(8)
H84A H 0.7901 -0.0155 0.4897 1.000 2 a calc Uiso 0.08800
H84B H 0.8478 0.0048 0.6088 1.000 2 a calc Uiso 0.08800
H84C H 0.9090 -0.0313 0.5790 1.000 2 a calc Uiso 0.08800
C85 C 1.0641(3) 0.0210(1) 0.5827(3) 1.000 2 a d Uani 0.0664(10)
H85B H 1.0642 0.0254 0.6589 1.000 2 a calc Uiso 0.10000
H85C H 1.1012 0.0422 0.5593 1.000 2 a calc Uiso 0.10000
H85A H 1.1078 -0.0021 0.5820 1.000 2 a calc Uiso 0.10000
C86 C 0.7388(3) 0.0614(1) -0.0514(3) 1.000 2 a d Uani 0.0503(7)
C87 C 0.7740(3) 0.0750(1) -0.1521(3) 1.000 2 a d Uani 0.0578(8)
H87A H 0.8412 0.0919 -0.1245 1.000 2 a calc Uiso 0.08700
H87B H 0.7081 0.0883 -0.2065 1.000 2 a calc Uiso 0.08700
H87C H 0.7947 0.0533 -0.1885 1.000 2 a calc Uiso 0.08700
C88 C 0.6339(3) 0.0340(1) -0.0878(3) 1.000 2 a d Uani 0.0541(8)
H88A H 0.5650 0.0467 -0.1396 1.000 2 a calc Uiso 0.08100
H88B H 0.6175 0.0256 -0.0214 1.000 2 a calc Uiso 0.08100
H88C H 0.6528 0.0122 -0.1255 1.000 2 a calc Uiso 0.08100
C89 C 0.8476(3) 0.0404(1) 0.0329(3) 1.000 2 a d Uani 0.0604(9)
H89A H 0.9161 0.0569 0.0531 1.000 2 a calc Uiso 0.09100
H89B H 0.8630 0.0176 -0.0029 1.000 2 a calc Uiso 0.09100
H89C H 0.8315 0.0336 0.1007 1.000 2 a calc Uiso 0.09100
C90 C 1.1993(3) 0.1520(1) 0.1391(3) 1.000 2 a d Uani 0.0526(8)
C91 C 1.2943(3) 0.1729(1) 0.1114(3) 1.000 2 a d Uani 0.0538(8)
H91A H 1.2583 0.1901 0.0486 1.000 2 a calc Uiso 0.08100
H91B H 1.3437 0.1549 0.0905 1.000 2 a calc Uiso 0.08100
H91C H 1.3421 0.1872 0.1774 1.000 2 a calc Uiso 0.08100
C92 C 1.2720(3) 0.1282(1) 0.2401(3) 1.000 2 a d Uani 0.0572(8)
H92A H 1.2938 0.1434 0.3086 1.000 2 a calc Uiso 0.08600
H92B H 1.3429 0.1194 0.2283 1.000 2 a calc Uiso 0.08600
H92C H 1.2259 0.1065 0.2478 1.000 2 a calc Uiso 0.08600
C93 C 1.1392(3) 0.1229(1) 0.0464(3) 1.000 2 a d Uani 0.0610(9)
H93A H 1.0859 0.1073 0.0702 1.000 2 a calc Uiso 0.09100
H93B H 1.1987 0.1069 0.0337 1.000 2 a calc Uiso 0.09100
H93C H 1.0950 0.1360 -0.0234 1.000 2 a calc Uiso 0.09100
C94 C 1.3606(3) 0.1527(1) 0.7703(3) 1.000 2 a d Uani 0.0551(8)
C95 C 1.4006(3) 0.1846(1) 0.8603(3) 1.000 2 a d Uani 0.0652(9)
H95A H 1.4776 0.1785 0.9152 1.000 2 a calc Uiso 0.09800
H95B H 1.3441 0.1870 0.8988 1.000 2 a calc Uiso 0.09800
H95C H 1.4051 0.2084 0.8233 1.000 2 a calc Uiso 0.09800
C96 C 1.3555(3) 0.1154(1) 0.8309(3) 1.000 2 a d Uani 0.0567(8)
H96A H 1.3308 0.0951 0.7755 1.000 2 a calc Uiso 0.08500
H96B H 1.2994 0.1178 0.8699 1.000 2 a calc Uiso 0.08500
H96C H 1.4330 0.1097 0.8856 1.000 2 a calc Uiso 0.08500
C97 C 1.4449(3) 0.1486(1) 0.7042(3) 1.000 2 a d Uani 0.0543(8)
H97A H 1.4183 0.1281 0.6497 1.000 2 a calc Uiso 0.08100
H97B H 1.5237 0.1430 0.7566 1.000 2 a calc Uiso 0.08100
H97C H 1.4462 0.1721 0.6644 1.000 2 a calc Uiso 0.08100
C98 C 0.6000(3) 0.1625(1) 0.4958(3) 1.000 2 a d Uani 0.0537(8)
H98A H 0.6355 0.1576 0.5775 1.000 2 a calc Uiso 0.06400
H98B H 0.5371 0.1440 0.4624 1.000 2 a calc Uiso 0.06400
C99 C 0.5514(3) 0.2023(1) 0.4749(3) 1.000 2 a d Uani 0.0496(7)
C100 C 0.5593(3) 0.2639(1) 0.4024(3) 1.000 2 a d Uani 0.0557(8)
H10A H 0.6140 0.2777 0.4672 1.000 2 a calc Uiso 0.06700
H10B H 0.4792 0.2666 0.4040 1.000 2 a calc Uiso 0.06700
C101 C 0.5658(3) 0.2801(1) 0.2848(2) 1.000 2 a d Uani 0.0499(7)
H10C H 0.5631 0.3082 0.2853 1.000 2 a calc Uiso 0.06000
C102 C 0.4611(3) 0.2648(1) 0.1832(3) 1.000 2 a d Uani 0.0549(8)
H10D H 0.4621 0.2368 0.1844 1.000 2 a calc Uiso 0.06600
C103 C 0.3475(3) 0.2793(1) 0.1999(3) 1.000 2 a d Uani 0.0588(9)
H10E H 0.3679 0.2912 0.2738 1.000 2 a calc Uiso 0.08800
H10G H 0.2947 0.2582 0.1950 1.000 2 a calc Uiso 0.08800
H10F H 0.3087 0.2977 0.1412 1.000 2 a calc Uiso 0.08800
C104 C 0.4797(3) 0.2792(1) 0.0737(3) 1.000 2 a d Uani 0.0569(8)
H10H H 0.5522 0.2686 0.0698 1.000 2 a calc Uiso 0.08500
H10I H 0.4849 0.3066 0.0754 1.000 2 a calc Uiso 0.08500
H10J H 0.4137 0.2712 0.0077 1.000 2 a calc Uiso 0.08500
C105 C 0.7519(3) 0.2953(1) 0.2664(3) 1.000 2 a d Uani 0.0536(8)
C106 C 0.8630(3) 0.2803(1) 0.2456(3) 1.000 2 a d Uani 0.0515(8)
H10K H 0.8537 0.2832 0.1654 1.000 2 a calc Uiso 0.06200
H10L H 0.9329 0.2946 0.2914 1.000 2 a calc Uiso 0.06200
N1 N 0.9026(2) 0.3157(1) 0.6318(2) 1.000 2 a d Uani 0.0504(6)
H1A H 0.8501 0.3258 0.6559 1.000 2 a calc Uiso 0.06000
N2 N 0.6763(2) 0.2678(1) 0.2756(2) 1.000 2 a d Uani 0.0547(7)
H2C H 0.7151 0.2536 0.3378 1.000 2 a d Uiso 0.06600
O1 O 0.6210(2) 0.3069(1) 0.7645(2) 1.000 2 a d Uani 0.0533(5)
O2 O 0.7960(2) 0.3626(1) 0.7911(2) 1.000 2 a d Uani 0.0524(5)
H2B H 0.7150 0.3549 0.7508 1.000 2 a d Uiso 0.06300
O3 O 0.7841(2) 0.3780(1) 0.5610(2) 1.000 2 a d Uani 0.0505(5)
O4 O 0.5829(2) 0.3389(1) 0.5501(2) 1.000 2 a d Uani 0.0526(5)
H4A H 0.6359 0.3550 0.5496 1.000 2 a d Uiso 0.06300
O5 O 0.7237(2) 0.2117(1) 0.7624(2) 1.000 2 a d Uani 0.0518(5)
O6 O 0.7728(2) 0.2695(1) 0.7171(2) 1.000 2 a d Uani 0.0534(5)
O7 O 1.0106(2) 0.3216(1) 0.5167(2) 1.000 2 a d Uani 0.0554(5)
O8 O 0.6910(2) 0.1600(1) 0.4411(2) 1.000 2 a d Uani 0.0492(5)
O9 O 0.6789(2) 0.1814(1) 0.2270(2) 1.000 2 a d Uani 0.0460(5)
H9C H 0.6283 0.2009 0.1802 1.000 2 a d Uiso 0.05500
O10 O 0.8767(2) 0.2408(1) 0.2773(2) 1.000 2 a d Uani 0.0541(5)
O11 O 0.9076(2) 0.2036(1) 0.4775(2) 1.000 2 a d Uani 0.0538(5)
H11D H 0.8744 0.1867 0.4132 1.000 2 a d Uiso 0.06500
O12 O 0.4748(2) 0.2141(1) 0.5099(2) 1.000 2 a d Uani 0.0529(5)
O13 O 0.5923(2) 0.2239(1) 0.4070(2) 1.000 2 a d Uani 0.0538(5)
O14 O 0.7339(2) 0.3295(1) 0.2591(2) 1.000 2 a d Uani 0.0537(5)
C1A C 0.4242(6) 0.4297(2) 0.6281(6) 0.500 2 a d Uani 0.0610(19)
H1A1 H 0.3712 0.4109 0.6401 0.500 2 a calc Uiso 0.09200
H1A2 H 0.4131 0.4310 0.5480 0.500 2 a calc Uiso 0.09200
H1A3 H 0.4073 0.4543 0.6535 0.500 2 a calc Uiso 0.09200
C2A C 0.9988(8) 0.0958(3) 0.3194(9) 0.500 2 a d Uani 0.058(2)
H2AB H 0.9266 0.0849 0.2672 0.500 2 a calc Uiso 0.08700
H2AC H 1.0253 0.0812 0.3891 0.500 2 a calc Uiso 0.08700
H2AA H 1.0591 0.0955 0.2850 0.500 2 a calc Uiso 0.08700
O1A O 0.5469(2) 0.4191(1) 0.6930(2) 0.500 2 a d Uani 0.0618(6)
H1A4 H 0.5985 0.4313 0.6594 0.500 2 a d Uiso 0.07400
O2A O 0.9769(2) 0.1345(1) 0.3445(2) 0.500 2 a d Uani 0.0575(6)
H2A5 H 0.9144 0.1448 0.2795 0.500 2 a d Uiso 0.06900
C1B C 0.5079(6) 0.4524(2) 0.7373(6) 0.500 2 a d Uani 0.0550(16)
H1BB H 0.5394 0.4749 0.7141 0.500 2 a calc Uiso 0.08300
H1BC H 0.5357 0.4511 0.8195 0.500 2 a calc Uiso 0.08300
H1BA H 0.4223 0.4535 0.7079 0.500 2 a calc Uiso 0.08300
C2B C 1.0552(8) 0.1060(3) 0.3342(9) 0.500 2 a d Uani 0.059(2)
H2BB H 1.1356 0.1127 0.3801 0.500 2 a calc Uiso 0.08900
H2BC H 1.0487 0.1037 0.2553 0.500 2 a calc Uiso 0.08900
H2BA H 1.0349 0.0819 0.3601 0.500 2 a calc Uiso 0.08900
O1B O 0.5469(2) 0.4191(1) 0.6930(2) 0.500 2 a d Uani 0.0618(6)
H1BD H 0.5152 0.3990 0.7114 0.500 2 a d Uiso 0.07400
O2B O 0.9769(2) 0.1345(1) 0.3445(2) 0.500 2 a d Uani 0.0575(6)
H2B4 H 0.9448 0.1230 0.3988 0.500 2 a d Uiso 0.06900

loop_
_atom_type_symbol
_atom_type_radius_bond
C 1.200
H 1.200
N 1.200
O 1.200

loop_
_geom_angle_atom_site_label_1
_geom_angle_atom_site_label_2
_geom_angle_atom_site_label_3
_geom_angle
_geom_angle_publ_flag
O1 C1 C2 122.2(3) no
O1 C1 C6 117.2(3) no
C2 C1 C6 120.4(3) no
C1 C2 C3 120.1(3) no
C1 C2 C28 121.9(3) no
C3 C2 C28 117.9(3) no
C4 C3 C2 119.6(3) no
C4 C3 H3A 120.20 no
C2 C3 H3A 120.20 no
C3 C4 C5 120.0(3) no
C3 C4 C29 119.8(3) no
C5 C4 C29 119.6(3) no
C6 C5 C4 120.2(3) no
C6 C5 H5A 119.90 no
C4 C5 H5A 119.90 no
C1 C6 C5 119.7(3) no
C1 C6 C25 125.3(3) no
C5 C6 C25 114.4(3) no
O2 C7 C12 122.8(3) no
O2 C7 C8 121.0(3) no
C12 C7 C8 115.6(3) no
C9 C8 C7 123.3(3) no
C9 C8 C25 115.2(3) no
C7 C8 C25 121.5(3) no
C10 C9 C8 118.9(4) no
C10 C9 H9A 120.50 no
C8 C9 H9A 120.50 no
C9 C10 C11 122.3(3) no
C9 C10 C33 125.0(3) no
C11 C10 C33 112.6(3) no
C12 C11 C10 114.9(3) no
C12 C11 H11A 122.50 no
C10 C11 H11A 122.50 no
C7 C12 C11 124.5(3) no
C7 C12 C26 115.4(3) no
C11 C12 C26 120.1(3) no
C18 C13 C14 121.7(3) no
C18 C13 O3 118.1(3) no
C14 C13 O3 120.1(3) no
C15 C14 C13 118.5(3) no
C15 C14 C26 121.6(3) no
C13 C14 C26 118.9(3) no
C14 C15 C16 122.9(3) no
C14 C15 H15A 118.60 no
C16 C15 H15A 118.60 no
C17 C16 C15 117.0(3) no
C17 C16 C37 118.9(3) no
C15 C16 C37 124.0(3) no
C18 C17 C16 122.1(3) no
C18 C17 H17A 119.00 no
C16 C17 H17A 119.00 no
C17 C18 C13 117.6(3) no
C17 C18 C27 118.9(3) no
C13 C18 C27 123.2(3) no
C20 C19 C24 121.5(3) no
C20 C19 O4 121.8(3) no
C24 C19 O4 116.4(3) no
C21 C20 C19 122.5(3) no
C21 C20 C27 120.7(3) no
C19 C20 C27 116.7(3) no
C20 C21 C22 120.6(3) no
C20 C21 H21A 119.70 no
C22 C21 H21A 119.70 no
C21 C22 C23 114.9(3) no
C21 C22 C41 121.7(3) no
C23 C22 C41 123.3(3) no
C24 C23 C22 124.3(3) no
C24 C23 H23A 117.80 no
C22 C23 H23A 117.80 no
C23 C24 C19 116.0(3) no
C23 C24 C28 119.5(3) no
C19 C24 C28 124.4(3) no
C6 C25 C8 108.3(2) no
C6 C25 H25A 110.00 no
C8 C25 H25A 110.00 no
C6 C25 H25B 110.00 no
C8 C25 H25B 110.00 no
H25A C25 H25B 108.40 no
C12 C26 C14 112.0(3) no
C12 C26 H26A 109.20 no
C14 C26 H26A 109.20 no
C12 C26 H26B 109.20 no
C14 C26 H26B 109.20 no
H26A C26 H26B 107.90 no
C18 C27 C20 114.7(3) no
C18 C27 H27A 108.60 no
C20 C27 H27A 108.60 no
C18 C27 H27B 108.60 no
C20 C27 H27B 108.60 no
H27A C27 H27B 107.60 no
C2 C28 C24 114.0(3) no
C2 C28 H28A 108.70 no
C24 C28 H28A 108.70 no
C2 C28 H28B 108.70 no
C24 C28 H28B 108.70 no
H28A C28 H28B 107.60 no
C4 C29 C32 110.6(3) no
C4 C29 C31 104.3(3) no
C32 C29 C31 103.2(3) no
C4 C29 C30 119.3(3) no
C32 C29 C30 112.1(3) no
C31 C29 C30 105.7(3) no
C29 C30 H30A 109.50 no
C29 C30 H30B 109.50 no
H30A C30 H30B 109.50 no
C29 C30 H30C 109.50 no
H30A C30 H30C 109.50 no
H30B C30 H30C 109.50 no
C29 C31 H31A 109.50 no
C29 C31 H31B 109.50 no
H31A C31 H31B 109.50 no
C29 C31 H31C 109.50 no
H31A C31 H31C 109.50 no
H31B C31 H31C 109.50 no
C29 C32 H32B 109.50 no
C29 C32 H32C 109.50 no
H32B C32 H32C 109.50 no
C29 C32 H32A 109.50 no
H32B C32 H32A 109.50 no
H32C C32 H32A 109.50 no
C35 C33 C34 110.0(3) no
C35 C33 C36 112.6(3) no
C34 C33 C36 111.5(3) no
C35 C33 C10 108.6(2) no
C34 C33 C10 110.3(3) no
C36 C33 C10 103.6(3) no
C33 C34 H34A 109.50 no
C33 C34 H34B 109.50 no
H34A C34 H34B 109.50 no
C33 C34 H34C 109.50 no
H34A C34 H34C 109.50 no
H34B C34 H34C 109.50 no
C33 C35 H35A 109.50 no
C33 C35 H35B 109.50 no
H35A C35 H35B 109.50 no
C33 C35 H35C 109.50 no
H35A C35 H35C 109.50 no
H35B C35 H35C 109.50 no
C33 C36 H36A 109.50 no
C33 C36 H36B 109.50 no
H36A C36 H36B 109.50 no
C33 C36 H36C 109.50 no
H36A C36 H36C 109.50 no
H36B C36 H36C 109.50 no
C40 C37 C38 107.5(3) no
C40 C37 C16 111.8(3) no
C38 C37 C16 112.8(3) no
C40 C37 C39 94.0(3) no
C38 C37 C39 114.3(3) no
C16 C37 C39 114.8(3) no
C37 C38 H38A 109.50 no
C37 C38 H38B 109.50 no
H38A C38 H38B 109.50 no
C37 C38 H38C 109.50 no
H38A C38 H38C 109.50 no
H38B C38 H38C 109.50 no
C37 C39 H39A 109.50 no
C37 C39 H39B 109.50 no
H39A C39 H39B 109.50 no
C37 C39 H39C 109.50 no
H39A C39 H39C 109.50 no
H39B C39 H39C 109.50 no
C37 C40 H40A 109.50 no
C37 C40 H40B 109.50 no
H40A C40 H40B 109.50 no
C37 C40 H40C 109.50 no
H40A C40 H40C 109.50 no
H40B C40 H40C 109.50 no
C22 C41 C43 106.1(3) no
C22 C41 C44 113.8(3) no
C43 C41 C44 105.4(3) no
C22 C41 C42 112.2(3) no
C43 C41 C42 109.0(3) no
C44 C41 C42 110.0(3) no
C41 C42 H42A 109.50 no
C41 C42 H42B 109.50 no
H42A C42 H42B 109.50 no
C41 C42 H42C 109.50 no
H42A C42 H42C 109.50 no
H42B C42 H42C 109.50 no
C41 C43 H43A 109.50 no
C41 C43 H43B 109.50 no
H43A C43 H43B 109.50 no
C41 C43 H43C 109.50 no
H43A C43 H43C 109.50 no
H43B C43 H43C 109.50 no
C41 C44 H44A 109.50 no
C41 C44 H44B 109.50 no
H44A C44 H44B 109.50 no
C41 C44 H44C 109.50 no
H44A C44 H44C 109.50 no
H44B C44 H44C 109.50 no
O1 C45 C46 108.1(2) no
O1 C45 H45A 110.10 no
C46 C45 H45A 110.10 no
O1 C45 H45B 110.10 no
C46 C45 H45B 110.10 no
H45A C45 H45B 108.40 no
O5 C46 O6 124.6(2) no
O5 C46 C45 123.0(3) no
O6 C46 C45 112.4(2) no
O6 C47 C48 109.6(2) no
O6 C47 H47A 109.70 no
C48 C47 H47A 109.70 no
O6 C47 H47B 109.70 no
C48 C47 H47B 109.70 no
H47A C47 H47B 108.20 no
N1 C48 C49 107.5(2) no
N1 C48 C47 106.3(2) no
C49 C48 C47 120.2(3) no
N1 C48 H48A 107.40 no
C49 C48 H48A 107.40 no
C47 C48 H48A 107.40 no
C48 C49 C51 105.2(3) no
C48 C49 C50 115.2(3) no
C51 C49 C50 105.7(3) no
C48 C49 H49A 110.20 no
C51 C49 H49A 110.20 no
C50 C49 H49A 110.20 no
C49 C50 H50A 109.50 no
C49 C50 H50B 109.50 no
H50A C50 H50B 109.50 no
C49 C50 H50C 109.50 no
H50A C50 H50C 109.50 no
H50B C50 H50C 109.50 no
C49 C51 H51A 109.50 no
C49 C51 H51B 109.50 no
H51A C51 H51B 109.50 no
C49 C51 H51C 109.50 no
H51A C51 H51C 109.50 no
H51B C51 H51C 109.50 no
O7 C52 N1 123.0(2) no
O7 C52 C53 118.3(3) no
N1 C52 C53 118.6(3) no
C52 C53 O3 108.1(2) no
C52 C53 H53A 110.10 no
O3 C53 H53A 110.10 no
C52 C53 H53B 110.10 no
O3 C53 H53B 110.10 no
H53A C53 H53B 108.40 no
C59 C54 O8 118.3(3) no
C59 C54 C55 121.0(3) no
O8 C54 C55 120.5(3) no
C56 C55 C54 117.4(3) no
C56 C55 C81 119.2(3) no
C54 C55 C81 123.3(3) no
C55 C56 C57 123.8(3) no
C55 C56 H56A 118.10 no
C57 C56 H56A 118.10 no
C58 C57 C56 115.9(3) no
C58 C57 C82 122.0(3) no
C56 C57 C82 121.3(3) no
C57 C58 C59 122.5(3) no
C57 C58 H58A 118.70 no
C59 C58 H58A 118.70 no
C54 C59 C58 118.3(3) no
C54 C59 C78 123.5(3) no
C58 C59 C78 118.0(3) no
O9 C60 C61 124.1(3) no
O9 C60 C65 118.4(3) no
C61 C60 C65 117.5(3) no
C60 C61 C62 121.8(3) no
C60 C61 C78 122.1(3) no
C62 C61 C78 116.1(3) no
C61 C62 C63 120.6(3) no
C61 C62 H62A 119.70 no
C63 C62 H62A 119.70 no
C62 C63 C64 115.8(3) no
C62 C63 C86 120.1(3) no
C64 C63 C86 124.0(3) no
C65 C64 C63 123.1(4) no
C65 C64 H64A 118.40 no
C63 C64 H64A 118.40 no
C64 C65 C60 121.1(3) no
C64 C65 C79 120.0(3) no
C60 C65 C79 118.6(3) no
C67 C66 O10 120.4(3) no
C67 C66 C71 120.8(3) no
O10 C66 C71 118.7(2) no
C66 C67 C68 118.6(3) no
C66 C67 C79 122.8(2) no
C68 C67 C79 118.3(2) no
C69 C68 C67 122.6(3) no
C69 C68 H68A 118.70 no
C67 C68 H68A 118.70 no
C70 C69 C68 116.3(3) no
C70 C69 C90 122.5(3) no
C68 C69 C90 121.1(3) no
C71 C70 C69 123.1(3) no
C71 C70 H70A 118.40 no
C69 C70 H70A 118.40 no
C70 C71 C66 118.5(2) no
C70 C71 C80 122.9(3) no
C66 C71 C80 118.3(3) no
C73 C72 O11 124.9(3) no
C73 C72 C77 120.0(3) no
O11 C72 C77 114.9(3) no
C72 C73 C74 120.6(3) no
C72 C73 C80 118.3(3) no
C74 C73 C80 121.1(3) no
C75 C74 C73 121.6(3) no
C75 C74 H74A 119.20 no
C73 C74 H74A 119.20 no
C74 C75 C76 119.2(3) no
C74 C75 C94 120.0(3) no
C76 C75 C94 120.4(3) no
C75 C76 C77 119.9(3) no
C75 C76 H76A 120.10 no
C77 C76 H76A 120.10 no
C76 C77 C72 118.7(3) no
C76 C77 C81 118.7(3) no
C72 C77 C81 122.4(3) no
C61 C78 C59 110.0(2) no
C61 C78 H78A 109.70 no
C59 C78 H78A 109.70 no
C61 C78 H78B 109.70 no
C59 C78 H78B 109.70 no
H78A C78 H78B 108.20 no
C67 C79 C65 110.36(18) no
C67 C79 H79A 109.60 no
C65 C79 H79A 109.60 no
C67 C79 H79B 109.60 no
C65 C79 H79B 109.60 no
H79A C79 H79B 108.10 no
C73 C80 C71 114.9(3) no
C73 C80 H80A 108.60 no
C71 C80 H80A 108.60 no
C73 C80 H80B 108.60 no
C71 C80 H80B 108.60 no
H80A C80 H80B 107.50 no
C55 C81 C77 112.8(2) no
C55 C81 H81A 109.00 no
C77 C81 H81A 109.00 no
C55 C81 H81B 109.00 no
C77 C81 H81B 109.00 no
H81A C81 H81B 107.80 no
C84 C82 C83 110.4(3) no
C84 C82 C57 104.6(2) no
C83 C82 C57 103.2(2) no
C84 C82 C85 110.9(3) no
C83 C82 C85 117.1(3) no
C57 C82 C85 109.8(2) no
C82 C83 H83B 109.50 no
C82 C83 H83C 109.50 no
H83B C83 H83C 109.50 no
C82 C83 H83A 109.50 no
H83B C83 H83A 109.50 no
H83C C83 H83A 109.50 no
C82 C84 H84A 109.50 no
C82 C84 H84B 109.50 no
H84A C84 H84B 109.50 no
C82 C84 H84C 109.50 no
H84A C84 H84C 109.50 no
H84B C84 H84C 109.50 no
C82 C85 H85B 109.50 no
C82 C85 H85C 109.50 no
H85B C85 H85C 109.50 no
C82 C85 H85A 109.50 no
H85B C85 H85A 109.50 no
H85C C85 H85A 109.50 no
C63 C86 C88 110.4(2) no
C63 C86 C87 113.1(2) no
C88 C86 C87 112.8(2) no
C63 C86 C89 104.5(2) no
C88 C86 C89 108.4(3) no
C87 C86 C89 107.2(3) no
C86 C87 H87A 109.50 no
C86 C87 H87B 109.50 no
H87A C87 H87B 109.50 no
C86 C87 H87C 109.50 no
H87A C87 H87C 109.50 no
H87B C87 H87C 109.50 no
C86 C88 H88A 109.50 no
C86 C88 H88B 109.50 no
H88A C88 H88B 109.50 no
C86 C88 H88C 109.50 no
H88A C88 H88C 109.50 no
H88B C88 H88C 109.50 no
C86 C89 H89A 109.50 no
C86 C89 H89B 109.50 no
H89A C89 H89B 109.50 no
C86 C89 H89C 109.50 no
H89A C89 H89C 109.50 no
H89B C89 H89C 109.50 no
C69 C90 C91 118.1(2) no
C69 C90 C92 106.6(2) no
C91 C90 C92 101.5(3) no
C69 C90 C93 114.2(2) no
C91 C90 C93 110.5(3) no
C92 C90 C93 104.2(3) no
C90 C91 H91A 109.50 no
C90 C91 H91B 109.50 no
H91A C91 H91B 109.50 no
C90 C91 H91C 109.50 no
H91A C91 H91C 109.50 no
H91B C91 H91C 109.50 no
C90 C92 H92A 109.50 no
C90 C92 H92B 109.50 no
H92A C92 H92B 109.50 no
C90 C92 H92C 109.50 no
H92A C92 H92C 109.50 no
H92B C92 H92C 109.50 no
C90 C93 H93A 109.50 no
C90 C93 H93B 109.50 no
H93A C93 H93B 109.50 no
C90 C93 H93C 109.50 no
H93A C93 H93C 109.50 no
H93B C93 H93C 109.50 no
C97 C94 C96 109.8(3) no
C97 C94 C95 111.6(3) no
C96 C94 C95 108.5(3) no
C97 C94 C75 108.4(3) no
C96 C94 C75 112.0(3) no
C95 C94 C75 106.4(2) no
C94 C95 H95A 109.50 no
C94 C95 H95B 109.50 no
H95A C95 H95B 109.50 no
C94 C95 H95C 109.50 no
H95A C95 H95C 109.50 no
H95B C95 H95C 109.50 no
C94 C96 H96A 109.50 no
C94 C96 H96B 109.50 no
H96A C96 H96B 109.50 no
C94 C96 H96C 109.50 no
H96A C96 H96C 109.50 no
H96B C96 H96C 109.50 no
C94 C97 H97A 109.50 no
C94 C97 H97B 109.50 no
H97A C97 H97B 109.50 no
C94 C97 H97C 109.50 no
H97A C97 H97C 109.50 no
H97B C97 H97C 109.50 no
O8 C98 C99 106.4(2) no
O8 C98 H98A 110.40 no
C99 C98 H98A 110.40 no
O8 C98 H98B 110.40 no
C99 C98 H98B 110.40 no
H98A C98 H98B 108.60 no
O12 C99 O13 121.3(3) no
O12 C99 C98 123.4(3) no
O13 C99 C98 115.2(3) no
O13 C100 C101 106.1(3) no
O13 C100 H10A 110.50 no
C101 C100 H10A 110.50 no
O13 C100 H10B 110.50 no
C101 C100 H10B 110.50 no
H10A C100 H10B 108.70 no
N2 C101 C102 109.9(2) no
N2 C101 C100 108.0(2) no
C102 C101 C100 110.2(3) no
N2 C101 H10C 109.60 no
C102 C101 H10C 109.60 no
C100 C101 H10C 109.60 no
C101 C102 C103 106.3(3) no
C101 C102 C104 106.7(3) no
C103 C102 C104 115.0(3) no
C101 C102 H10D 109.50 no
C103 C102 H10D 109.50 no
C104 C102 H10D 109.50 no
C102 C103 H10E 109.50 no
C102 C103 H10G 109.50 no
H10E C103 H10G 109.50 no
C102 C103 H10F 109.50 no
H10E C103 H10F 109.50 no
H10G C103 H10F 109.50 no
C102 C104 H10H 109.50 no
C102 C104 H10I 109.50 no
H10H C104 H10I 109.50 no
C102 C104 H10J 109.50 no
H10H C104 H10J 109.50 no
H10I C104 H10J 109.50 no
O14 C105 N2 126.9(3) no
O14 C105 C106 117.9(3) no
N2 C105 C106 114.6(3) no
O10 C106 C105 107.9(2) no
O10 C106 H10K 110.10 no
C105 C106 H10K 110.10 no
O10 C106 H10L 110.10 no
C105 C106 H10L 110.10 no
H10K C106 H10L 108.40 no
C52 N1 C48 121.42(19) no
C52 N1 H1A 119.30 no
C48 N1 H1A 119.30 no
C105 N2 C101 117.2(3) no
C105 N2 H2C 107.80 no
C101 N2 H2C 108.10 no
C1 O1 C45 112.33(17) no
C7 O2 H2B 109.30 no
C13 O3 C53 116.61(17) no
C19 O4 H4A 110.20 no
C46 O6 C47 116.19(18) no
C54 O8 C98 112.85(18) no
C60 O9 H9C 109.00 no
C66 O10 C106 116.48(19) no
C72 O11 H11D 108.80 no
C99 O13 C100 114.3(2) no
C1A O1A H1A4 108.90 no
C1A O1A H1BD 84.50 no
H1A4 O1A H1BD 152.10 no
C2A O2A H2A5 108.60 no
C2A O2A H2B4 84.70 no
H2A5 O2A H2B4 111.10 no
H1BB C1B H1BC 109.50 no
H1BB C1B H1BA 109.50 no
H1BC C1B H1BA 109.50 no
H2BB C2B H2BC 109.50 no
H2BB C2B H2BA 109.50 no
H2BC C2B H2BA 109.50 no

loop_
_geom_bond_atom_site_label_1
_geom_bond_atom_site_label_2
_geom_bond_distance
_geom_bond_publ_flag
C1 O1 1.348(3) no
C1 C2 1.383(4) no
C1 C6 1.383(5) no
C2 C3 1.393(4) no
C2 C28 1.495(4) no
C3 C4 1.387(4) no
C3 H3A 0.9300 no
C4 C5 1.389(4) no
C4 C29 1.501(4) no
C5 C6 1.388(4) no
C5 H5A 0.9300 no
C6 C25 1.505(5) no
C7 O2 1.339(4) no
C7 C12 1.364(5) no
C7 C8 1.377(5) no
C8 C9 1.365(5) no
C8 C25 1.544(4) no
C9 C10 1.337(5) no
C9 H9A 0.9300 no
C10 C11 1.412(5) no
C10 C33 1.547(4) no
C11 C12 1.397(5) no
C11 H11A 0.9300 no
C12 C26 1.514(5) no
C13 C18 1.379(4) no
C13 C14 1.382(5) no
C13 O3 1.383(3) no
C14 C15 1.313(4) no
C14 C26 1.538(4) no
C15 C16 1.399(5) no
C15 H15A 0.9300 no
C16 C17 1.370(5) no
C16 C37 1.517(4) no
C17 C18 1.368(4) no
C17 H17A 0.9300 no
C18 C27 1.496(4) no
C19 C20 1.362(4) no
C19 C24 1.402(4) no
C19 O4 1.406(3) no
C20 C21 1.352(4) no
C20 C27 1.533(4) no
C21 C22 1.409(4) no
C21 H21A 0.9300 no
C22 C23 1.454(4) no
C22 C41 1.494(4) no
C23 C24 1.366(4) no
C23 H23A 0.9300 no
C24 C28 1.501(5) no
C25 H25A 0.9700 no
C25 H25B 0.9700 no
C26 H26A 0.9700 no
C26 H26B 0.9700 no
C27 H27A 0.9700 no
C27 H27B 0.9700 no
C28 H28A 0.9700 no
C28 H28B 0.9700 no
C29 C32 1.522(4) no
C29 C31 1.525(5) no
C29 C30 1.539(4) no
C30 H30A 0.9600 no
C30 H30B 0.9600 no
C30 H30C 0.9600 no
C31 H31A 0.9600 no
C31 H31B 0.9600 no
C31 H31C 0.9600 no
C32 H32B 0.9600 no
C32 H32C 0.9600 no
C32 H32A 0.9600 no
C33 C35 1.497(4) no
C33 C34 1.524(4) no
C33 C36 1.540(4) no
C34 H34A 0.9600 no
C34 H34B 0.9600 no
C34 H34C 0.9600 no
C35 H35A 0.9600 no
C35 H35B 0.9600 no
C35 H35C 0.9600 no
C36 H36A 0.9600 no
C36 H36B 0.9600 no
C36 H36C 0.9600 no
C37 C40 1.503(4) no
C37 C38 1.516(4) no
C37 C39 1.523(4) no
C38 H38A 0.9600 no
C38 H38B 0.9600 no
C38 H38C 0.9600 no
C39 H39A 0.9600 no
C39 H39B 0.9600 no
C39 H39C 0.9600 no
C40 H40A 0.9600 no
C40 H40B 0.9600 no
C40 H40C 0.9600 no
C41 C43 1.509(4) no
C41 C44 1.513(4) no
C41 C42 1.522(4) no
C42 H42A 0.9600 no
C42 H42B 0.9600 no
C42 H42C 0.9600 no
C43 H43A 0.9600 no
C43 H43B 0.9600 no
C43 H43C 0.9600 no
C44 H44A 0.9600 no
C44 H44B 0.9600 no
C44 H44C 0.9600 no
C45 O1 1.458(3) no
C45 C46 1.502(4) no
C45 H45A 0.9700 no
C45 H45B 0.9700 no
C46 O5 1.215(3) no
C46 O6 1.301(3) no
C47 O6 1.443(3) no
C47 C48 1.518(4) no
C47 H47A 0.9700 no
C47 H47B 0.9700 no
C48 N1 1.475(3) no
C48 C49 1.505(4) no
C48 H48A 0.9800 no
C49 C51 1.532(4) no
C49 C50 1.543(5) no
C49 H49A 0.9800 no
C50 H50A 0.9600 no
C50 H50B 0.9600 no
C50 H50C 0.9600 no
C51 H51A 0.9600 no
C51 H51B 0.9600 no
C51 H51C 0.9600 no
C52 O7 1.241(3) no
C52 N1 1.319(3) no
C52 C53 1.473(4) no
C53 O3 1.477(3) no
C53 H53A 0.9700 no
C53 H53B 0.9700 no
C54 C59 1.350(5) no
C54 O8 1.396(3) no
C54 C55 1.442(4) no
C55 C56 1.332(4) no
C55 C81 1.495(3) no
C56 C57 1.393(4) no
C56 H56A 0.9300 no
C57 C58 1.387(5) no
C57 C82 1.535(3) no
C58 C59 1.387(5) no
C58 H58A 0.9300 no
C59 C78 1.526(3) no
C60 O9 1.326(3) no
C60 C61 1.380(4) no
C60 C65 1.434(5) no
C61 C62 1.397(4) no
C61 C78 1.513(3) no
C62 C63 1.409(5) no
C62 H62A 0.9300 no
C63 C64 1.444(5) no
C63 C86 1.478(3) no
C64 C65 1.312(4) no
C64 H64A 0.9300 no
C65 C79 1.532(4) no
C66 C67 1.353(4) no
C66 O10 1.364(3) no
C66 C71 1.463(3) no
C67 C68 1.415(4) no
C67 C79 1.490(3) no
C68 C69 1.412(4) no
C68 H68A 0.9300 no
C69 C70 1.410(4) no
C69 C90 1.481(3) no
C70 C71 1.353(3) no
C70 H70A 0.9300 no
C71 C80 1.522(4) no
C72 C73 1.334(4) no
C72 O11 1.374(4) no
C72 C77 1.405(4) no
C73 C74 1.366(4) no
C73 C80 1.511(5) no
C74 C75 1.352(4) no
C74 H74A 0.9300 no
C75 C76 1.380(4) no
C75 C94 1.538(4) no
C76 C77 1.390(4) no
C76 H76A 0.9300 no
C77 C81 1.517(4) no
C78 H78A 0.9700 no
C78 H78B 0.9700 no
C79 H79A 0.9700 no
C79 H79B 0.9700 no
C80 H80A 0.9700 no
C80 H80B 0.9700 no
C81 H81A 0.9700 no
C81 H81B 0.9700 no
C82 C84 1.490(4) no
C82 C83 1.512(4) no
C82 C85 1.552(4) no
C83 H83B 0.9600 no
C83 H83C 0.9600 no
C83 H83A 0.9600 no
C84 H84A 0.9600 no
C84 H84B 0.9600 no
C84 H84C 0.9600 no
C85 H85B 0.9600 no
C85 H85C 0.9600 no
C85 H85A 0.9600 no
C86 C88 1.518(4) no
C86 C87 1.530(4) no
C86 C89 1.542(4) no
C87 H87A 0.9600 no
C87 H87B 0.9600 no
C87 H87C 0.9600 no
C88 H88A 0.9600 no
C88 H88B 0.9600 no
C88 H88C 0.9600 no
C89 H89A 0.9600 no
C89 H89B 0.9600 no
C89 H89C 0.9600 no
C90 C91 1.490(4) no
C90 C92 1.505(4) no
C90 C93 1.517(4) no
C91 H91A 0.9600 no
C91 H91B 0.9600 no
C91 H91C 0.9600 no
C92 H92A 0.9600 no
C92 H92B 0.9600 no
C92 H92C 0.9600 no
C93 H93A 0.9600 no
C93 H93B 0.9600 no
C93 H93C 0.9600 no
C94 C97 1.516(4) no
C94 C96 1.517(4) no
C94 C95 1.533(4) no
C95 H95A 0.9600 no
C95 H95B 0.9600 no
C95 H95C 0.9600 no
C96 H96A 0.9600 no
C96 H96B 0.9600 no
C96 H96C 0.9600 no
C97 H97A 0.9600 no
C97 H97B 0.9600 no
C97 H97C 0.9600 no
C98 O8 1.476(4) no
C98 C99 1.492(4) no
C98 H98A 0.9700 no
C98 H98B 0.9700 no
C99 O12 1.217(3) no
C99 O13 1.347(4) no
C100 O13 1.449(4) no
C100 C101 1.596(4) no
C100 H10A 0.9700 no
C100 H10B 0.9700 no
C101 N2 1.433(4) no
C101 C102 1.531(4) no
C101 H10C 0.9800 no
C102 C103 1.532(4) no
C102 C104 1.539(4) no
C102 H10D 0.9800 no
C103 H10E 0.9600 no
C103 H10G 0.9600 no
C103 H10F 0.9600 no
C104 H10H 0.9600 no
C104 H10I 0.9600 no
C104 H10J 0.9600 no
C105 O14 1.209(4) no
C105 N2 1.354(4) no
C105 C106 1.534(4) no
C106 O10 1.430(3) no
C106 H10K 0.9700 no
C106 H10L 0.9700 no
N1 H1A 0.8600 no
N2 H2C 0.9000 no
O2 H2B 0.9599 no
O4 H4A 0.8499 no
O9 H9C 0.9600 no
O11 H11D 0.9601 no
C1A O1A 1.454(7) no
C1A H1A1 0.9600 no
C1A H1A2 0.9600 no
C1A H1A3 0.9600 no
C2A O2A 1.431(11) no
C2A H2AB 0.9600 no
C2A H2AC 0.9600 no
C2A H2AA 0.9600 no
O1A H1A4 0.9599 no
O1A H1BD 0.8662 no
O2A H2A5 0.9599 no
O2A H2B4 0.9737 no
C1B H1BB 0.9600 no
C1B H1BC 0.9600 no
C1B H1BA 0.9600 no
C2B H2BB 0.9600 no
C2B H2BC 0.9600 no
C2B H2BA 0.9600 no

loop_
_geom_hbond_atom_site_label_D
_geom_hbond_atom_site_label_H
_geom_hbond_atom_site_label_A
_geom_hbond_distance_DH
_geom_hbond_distance_HA
_geom_hbond_distance_DA
_geom_hbond_angle_DHA
_geom_hbond_publ_flag
N1 H1A O2 0.8600 2.3800 3.164(3) 151.60 no
N2 H2C O13 0.9000 2.2100 2.681(3) 112.40 no
O2 H2B O1 0.9600 2.0600 2.792(3) 131.60 no
O2 H2B O4 0.9600 2.5100 3.290(3) 138.80 no
O4 H4A O3 0.8500 1.9100 2.730(3) 163.00 no
O9 H9C N2 0.9600 2.5900 3.080(3) 111.70 no
O11 H11D O2A 0.9600 2.5100 3.196(3) 128.30 no
O11 H11D O2B 0.9600 2.5100 3.196(3) 128.30 no
